data_7213242
loop_
_publ_author_name
'Jetti, Ram K. R.'
'Xue, Feng'
'Mak, Thomas C. W.'
'Nangia, Ashwini'

_publ_section_title
;
 4-Tritylbenzoic acid. A molecular scaffold for wheel-and-axle host--guest
 inclusion compounds with a supramolecular axis
;
_journal_issue 6
_journal_name_full 'Journal of the Chemical Society, Perkin Transactions 2'
_journal_page_first 1223
_journal_paper_doi 10.1039/a909827e
_journal_year 2000
_chemical_formula_moiety '(C26 H20 O2). 0.5(C7 H8 O)'
_chemical_formula_sum 'C29.5 H24 O2.5'
_chemical_formula_weight 418.77
_chemical_melting_point 543.15
_chemical_name_common '4-(triphenylmethyl)benzoic acid anisole clathrate '
_chemical_name_systematic
; 
 ? 
;
_space_group_IT_number 2
_symmetry_cell_setting triclinic
_symmetry_space_group_name_Hall '-P 1'
_symmetry_space_group_name_H-M 'P -1'
_atom_sites_solution_hydrogens geom
_atom_sites_solution_primary direct
_atom_sites_solution_secondary difmap
_audit_creation_method SHELXL
_cell_angle_alpha 89.98(1)
_cell_angle_beta 86.26(1)
_cell_angle_gamma 67.50(1)
_cell_formula_units_Z 2
_cell_length_a 7.310(1)
_cell_length_b 8.998(1)
_cell_length_c 18.464(1)
_cell_measurement_reflns_used 25
_cell_measurement_temperature 293(2)
_cell_measurement_theta_max 15
_cell_measurement_theta_min 5
_cell_volume 1119.2(2)
_computing_cell_refinement MSC/AFC
_computing_data_collection MSC/AFC
_computing_data_reduction MSC/AFC
_computing_molecular_graphics 'Siemens SHELXTL-PC'
_computing_structure_refinement 'SHELXL-93 (Sheldrick, 1993)'
_computing_structure_solution 'SHELXS-86 (Sheldrick, 1990)'
_diffrn_ambient_temperature 293(2)
_diffrn_measurement_device 'Rigaku AFC7R four-circle diffractometer'
_diffrn_measurement_method '2\q/\w scan'
_diffrn_radiation_monochromator graphite
_diffrn_radiation_source
;
Rigaku RU-200 rotating-anode generator powered at 50kV and 90mA
;
_diffrn_radiation_type MoK\a
_diffrn_radiation_wavelength 0.71073
_diffrn_reflns_av_R_equivalents 0.0333
_diffrn_reflns_av_sigmaI/netI 0.0981
_diffrn_reflns_limit_h_max 8
_diffrn_reflns_limit_h_min -9
_diffrn_reflns_limit_k_max 0
_diffrn_reflns_limit_k_min -11
_diffrn_reflns_limit_l_max 22
_diffrn_reflns_limit_l_min -22
_diffrn_reflns_number 4671
_diffrn_reflns_theta_max 26.00
_diffrn_reflns_theta_min 2.21
_diffrn_standards_interval_count 150
_diffrn_standards_number 3
_exptl_absorpt_coefficient_mu 0.088
_exptl_absorpt_correction_T_max 1.000
_exptl_absorpt_correction_T_min 0.958
_exptl_absorpt_correction_type Semi-empirical
_exptl_crystal_colour Colorless
_exptl_crystal_density_diffrn 1.402
_exptl_crystal_description Plate
_exptl_crystal_F_000 500
_exptl_crystal_size_max 0.30
_exptl_crystal_size_mid 0.20
_exptl_crystal_size_min 0.07
_refine_diff_density_max 0.175
_refine_diff_density_min -0.190
_refine_diff_density_rms 0.043
_refine_ls_extinction_method none
_refine_ls_goodness_of_fit_all 0.972
_refine_ls_goodness_of_fit_obs 1.199
_refine_ls_matrix_type full
_refine_ls_number_parameters 299
_refine_ls_number_reflns 4373
_refine_ls_number_restraints 243
_refine_ls_restrained_S_all 0.972
_refine_ls_restrained_S_obs 1.162
_refine_ls_R_factor_all 0.1485
_refine_ls_R_factor_obs 0.0525
_refine_ls_shift/esd_max 0.000
_refine_ls_shift/esd_mean 0.000
_refine_ls_structure_factor_coef Fsqd
_refine_ls_weighting_details 'w=1/[\s^2^(Fo^2^)+(0.0686P)^2^+0.0000P] where P=(Fo^2^+2Fc^2^)/3'
_refine_ls_weighting_scheme calc
_refine_ls_wR_factor_all 0.1664
_refine_ls_wR_factor_obs 0.1311
_reflns_number_observed 1957
_reflns_number_total 4375
_reflns_observed_criterion >2sigma(I)
_cod_data_source_file a909827esup1.cif
_cod_data_source_block 5.anisole
_cod_depositor_comments
;
The following automatic conversions were performed:

'_chemical_melting_point' value ' 270 deg C' was changed to '543.15'
- it was converted from degrees Celsius(C) to
Kelvins(K).

'_symmetry_cell_setting' value 'Triclinic' changed to
'triclinic' according to
/home/saulius/struct/CIF-dictionaries/cif_core.dic dictionary named
'cif_core.dic' version 2.4.2 from 2011-04-26.

Automatic conversion script
Id: cif_fix_values 1891 2012-01-12 08:04:46Z andrius 

The following automatic conversions were performed:

'_refine_ls_weighting_scheme' value 'calc
w=1/[\s^2^(Fo^2^)+(0.0686P)^2^+0.0000P] where P=(Fo^2^+2Fc^2^)/3' was
changed to 'calc'. New tag '_refine_ls_weighting_details' was
created. The value of the new tag was set to
'w=1/[\s^2^(Fo^2^)+(0.0686P)^2^+0.0000P] where P=(Fo^2^+2Fc^2^)/3'.

Automatic conversion script
Id: cif_fix_values 3143 2015-03-26 13:38:13Z robertas 
;
_cod_original_sg_symbol_H-M P-1
_cod_original_formula_sum ' (C26 H20 O2). 0.5(C7 H8 O)  '
_cod_database_code 7213242

loop_
_symmetry_equiv_pos_as_xyz
'x, y, z'
'-x, -y, -z'

loop_
_atom_site_aniso_label
_atom_site_aniso_U_11
_atom_site_aniso_U_22
_atom_site_aniso_U_33
_atom_site_aniso_U_23
_atom_site_aniso_U_13
_atom_site_aniso_U_12
C1 0.0350(12) 0.0389(13) 0.0348(13) 0.0000(10) 0.0014(10) -0.0139(10)
C2 0.0347(12) 0.0429(13) 0.0382(13) 0.0025(11) -0.0032(10) -0.0146(11)
C3 0.0466(13) 0.0458(14) 0.0424(14) -0.0062(11) 0.0025(12) -0.0211(12)
C4 0.0454(14) 0.060(2) 0.0470(15) 0.0009(13) 0.0042(12) -0.0289(12)
C5 0.0403(13) 0.056(2) 0.0384(14) -0.0015(12) 0.0016(11) -0.0169(12)
C6 0.0526(15) 0.060(2) 0.050(2) -0.0129(13) 0.0084(13) -0.0243(14)
C7 0.0488(14) 0.0497(15) 0.0506(15) -0.0094(12) 0.0084(12) -0.0235(12)
C8 0.0486(15) 0.071(2) 0.044(2) -0.0053(14) 0.0075(13) -0.0243(14)
O1 0.0774(13) 0.108(2) 0.0666(13) -0.0357(12) 0.0299(11) -0.0493(13)
O2 0.0649(12) 0.112(2) 0.0676(13) -0.0188(12) 0.0229(11) -0.0505(12)
C9 0.0330(12) 0.0393(13) 0.0454(14) -0.0028(11) 0.0035(10) -0.0128(10)
C10 0.0494(15) 0.053(2) 0.055(2) 0.0112(13) -0.0075(13) -0.0240(13)
C11 0.066(2) 0.059(2) 0.077(2) 0.026(2) -0.016(2) -0.0311(15)
C12 0.059(2) 0.048(2) 0.097(2) 0.010(2) -0.006(2) -0.0283(14)
C13 0.053(2) 0.054(2) 0.070(2) 0.0005(14) -0.0100(14) -0.0254(13)
C14 0.0477(14) 0.0470(15) 0.050(2) 0.0042(12) -0.0043(12) -0.0195(12)
C15 0.0375(12) 0.0473(14) 0.0360(13) 0.0015(11) -0.0011(10) -0.0188(11)
C16 0.0432(13) 0.049(2) 0.0434(15) -0.0016(12) -0.0030(12) -0.0147(12)
C17 0.060(2) 0.060(2) 0.051(2) -0.0115(14) -0.0029(14) -0.0204(14)
C18 0.055(2) 0.075(2) 0.047(2) -0.0031(14) -0.0104(13) -0.0285(15)
C19 0.0435(14) 0.063(2) 0.055(2) 0.0063(14) -0.0114(13) -0.0182(13)
C20 0.0424(14) 0.050(2) 0.0451(15) -0.0025(12) -0.0023(12) -0.0157(12)
C21 0.0387(12) 0.0369(13) 0.0439(14) -0.0011(11) -0.0068(11) -0.0164(10)
C22 0.0383(13) 0.0502(15) 0.0497(15) -0.0023(12) 0.0008(12) -0.0161(12)
C23 0.0401(14) 0.054(2) 0.071(2) -0.0106(15) 0.0000(13) -0.0148(13)
C24 0.047(2) 0.045(2) 0.089(2) 0.001(2) -0.016(2) -0.0065(13)
C25 0.068(2) 0.053(2) 0.067(2) 0.0155(14) -0.021(2) -0.0210(15)
C26 0.0487(14) 0.051(2) 0.052(2) 0.0063(13) -0.0089(12) -0.0193(13)
C27 0.144(4) 0.156(6) 0.107(4) 0.040(4) -0.039(4) -0.061(4)
C28 0.190(6) 0.107(4) 0.097(4) -0.020(3) 0.006(4) -0.060(4)
C29 0.174(7) 0.153(7) 0.114(6) 0.017(5) 0.009(5) -0.025(5)
C30 0.326(13) 0.244(12) 0.101(6) 0.023(6) 0.008(7) 0.018(10)
C31 0.337(13) 0.168(7) 0.163(8) 0.030(6) -0.090(9) -0.114(9)

loop_
_atom_site_label
_atom_site_type_symbol
_atom_site_fract_x
_atom_site_fract_y
_atom_site_fract_z
_atom_site_U_iso_or_equiv
_atom_site_thermal_displace_type
_atom_site_occupancy
_atom_site_calc_flag
_atom_site_refinement_flags
C1 C 0.1571(3) 0.6884(3) 0.80415(12) 0.0365(5) Uani 1 d D
C2 C 0.3117(3) 0.6544(3) 0.73776(12) 0.0386(6) Uani 1 d D
C3 C 0.4118(3) 0.7580(3) 0.72679(13) 0.0442(6) Uani 1 d D
H3 H 0.3777(3) 0.8484(3) 0.75718(13) 0.053 Uiso 1 calc R
C4 C 0.5590(3) 0.7303(3) 0.67238(13) 0.0486(6) Uani 1 d D
H4 H 0.6252(3) 0.8001(3) 0.66694(13) 0.058 Uiso 1 calc R
C5 C 0.6091(3) 0.5979(3) 0.62548(13) 0.0457(6) Uani 1 d D
C6 C 0.5073(4) 0.4972(3) 0.63390(14) 0.0538(7) Uani 1 d D
H6 H 0.5374(4) 0.4099(3) 0.60190(14) 0.065 Uiso 1 calc R
C7 C 0.3606(4) 0.5245(3) 0.68954(14) 0.0489(6) Uani 1 d D
H7 H 0.2940(4) 0.4549(3) 0.69462(14) 0.059 Uiso 1 calc R
C8 C 0.7766(4) 0.5589(3) 0.56956(14) 0.0547(7) Uani 1 d .
O1 O 0.8009(3) 0.4510(3) 0.52182(11) 0.0814(7) Uani 1 d .
O2 O 0.8917(3) 0.6337(3) 0.57362(11) 0.0777(6) Uani 1 d .
H2 H 0.9786(3) 0.6031(3) 0.54031(11) 0.116 Uiso 1 calc R
C9 C 0.0941(3) 0.5442(3) 0.81841(13) 0.0399(6) Uani 1 d D
C10 C 0.1349(4) 0.4523(3) 0.87967(14) 0.0512(7) Uani 1 d D
H10 H 0.2066(4) 0.4751(3) 0.91482(14) 0.061 Uiso 1 calc R
C11 C 0.0711(4) 0.3267(3) 0.8898(2) 0.0649(8) Uani 1 d D
H11 H 0.1009(4) 0.2663(3) 0.9315(2) 0.078 Uiso 1 calc R
C12 C -0.0356(4) 0.2909(3) 0.8389(2) 0.0658(8) Uani 1 d D
H12 H -0.0766(4) 0.2056(3) 0.8455(2) 0.079 Uiso 1 calc R
C13 C -0.0811(4) 0.3823(3) 0.7783(2) 0.0568(7) Uani 1 d D
H13 H -0.1550(4) 0.3598(3) 0.7438(2) 0.068 Uiso 1 calc R
C14 C -0.0182(3) 0.5067(3) 0.76811(14) 0.0478(6) Uani 1 d D
H14 H -0.0510(3) 0.5677(3) 0.72675(14) 0.057 Uiso 1 calc R
C15 C 0.2592(3) 0.7211(3) 0.86948(12) 0.0396(6) Uani 1 d D
C16 C 0.1805(4) 0.8573(3) 0.91358(13) 0.0461(6) Uani 1 d D
H16 H 0.0575(4) 0.9353(3) 0.90466(13) 0.055 Uiso 1 calc R
C17 C 0.2813(4) 0.8806(3) 0.97137(14) 0.0581(7) Uani 1 d D
H17 H 0.2245(4) 0.9729(3) 1.00084(14) 0.070 Uiso 1 calc R
C18 C 0.4639(4) 0.7677(3) 0.98480(14) 0.0579(7) Uani 1 d D
H18 H 0.5311(4) 0.7829(3) 1.02340(14) 0.069 Uiso 1 calc R
C19 C 0.5467(4) 0.6324(3) 0.94093(14) 0.0542(7) Uani 1 d D
H19 H 0.6707(4) 0.5556(3) 0.94974(14) 0.065 Uiso 1 calc R
C20 C 0.4469(3) 0.6095(3) 0.88366(13) 0.0465(6) Uani 1 d D
H20 H 0.5059(3) 0.5179(3) 0.85391(13) 0.056 Uiso 1 calc R
C21 C -0.0364(3) 0.8335(3) 0.79029(13) 0.0391(6) Uani 1 d D
C22 C -0.2006(3) 0.8696(3) 0.84014(14) 0.0465(6) Uani 1 d D
H22 H -0.1905(3) 0.8069(3) 0.88088(14) 0.056 Uiso 1 calc R
C23 C -0.3770(4) 0.9958(3) 0.8304(2) 0.0560(7) Uani 1 d D
H23 H -0.4838(4) 1.0177(3) 0.8646(2) 0.067 Uiso 1 calc R
C24 C -0.3964(4) 1.0899(3) 0.7703(2) 0.0629(8) Uani 1 d D
H24 H -0.5152(4) 1.1757(3) 0.7639(2) 0.075 Uiso 1 calc R
C25 C -0.2386(4) 1.0555(3) 0.7203(2) 0.0624(8) Uani 1 d D
H25 H -0.2510(4) 1.1182(3) 0.6794(2) 0.075 Uiso 1 calc R
C26 C -0.0596(4) 0.9280(3) 0.72960(14) 0.0502(7) Uani 1 d D
H26 H 0.0457(4) 0.9060(3) 0.69471(14) 0.060 Uiso 1 calc R
C27 C 0.5106(9) 0.0653(7) 0.5195(3) 0.133(2) Uani 1 d DU
C28 C 0.3815(11) 0.1538(7) 0.5727(3) 0.131(2) Uani 0.847(5) d PDU
H28 H 0.4057(11) 0.2347(7) 0.5966(3) 0.157 Uiso 0.847(5) calc PR
C29 C 0.2159(12) 0.1258(9) 0.5918(4) 0.159(3) Uani 0.847(5) d PDU
H29 H 0.1258(12) 0.1824(9) 0.6296(4) 0.191 Uiso 0.847(5) calc PR
C30 C 0.1919(16) 0.0164(13) 0.5543(4) 0.263(7) Uani 0.847(5) d PDU
H30 H 0.0734(16) 0.0027(13) 0.5651(4) 0.315 Uiso 0.847(5) calc PR
C31 C 0.3195(17) -0.0870(10) 0.4987(5) 0.214(4) Uani 0.847(5) d PDU
H31 H 0.2881(17) -0.1655(10) 0.4760(5) 0.257 Uiso 0.847(5) calc PR

loop_
_atom_type_symbol
_atom_type_description
_atom_type_scat_dispersion_real
_atom_type_scat_dispersion_imag
_atom_type_scat_source
C C 0.0033 0.0016 'International Tables Vol C Tables 4.2.6.8 and 6.1.1.4'
H H 0.0000 0.0000 'International Tables Vol C Tables 4.2.6.8 and 6.1.1.4'
O O 0.0106 0.0060 'International Tables Vol C Tables 4.2.6.8 and 6.1.1.4'

loop_
_geom_angle_atom_site_label_1
_geom_angle_atom_site_label_2
_geom_angle_atom_site_label_3
_geom_angle
_geom_angle_site_symmetry_1
_geom_angle_site_symmetry_3
C15 C1 C21 111.8(2) . .
C15 C1 C9 110.9(2) . .
C21 C1 C9 105.8(2) . .
C15 C1 C2 105.8(2) . .
C21 C1 C2 110.9(2) . .
C9 C1 C2 111.8(2) . .
C7 C2 C3 117.5(2) . .
C7 C2 C1 124.1(2) . .
C3 C2 C1 118.4(2) . .
C4 C3 C2 121.8(2) . .
C3 C4 C5 119.9(2) . .
C6 C5 C4 119.1(2) . .
C6 C5 C8 119.8(2) . .
C4 C5 C8 121.0(2) . .
C5 C6 C7 120.7(2) . .
C6 C7 C2 120.8(2) . .
O1 C8 O2 123.5(2) . .
O1 C8 C5 119.0(2) . .
O2 C8 C5 117.5(2) . .
C10 C9 C14 116.8(2) . .
C10 C9 C1 124.1(2) . .
C14 C9 C1 119.0(2) . .
C9 C10 C11 121.3(3) . .
C12 C11 C10 120.5(3) . .
C13 C12 C11 119.2(3) . .
C12 C13 C14 120.3(3) . .
C13 C14 C9 121.7(2) . .
C16 C15 C20 117.2(2) . .
C16 C15 C1 124.2(2) . .
C20 C15 C1 118.6(2) . .
C15 C16 C17 121.4(2) . .
C18 C17 C16 120.1(2) . .
C19 C18 C17 119.5(2) . .
C18 C19 C20 120.3(2) . .
C19 C20 C15 121.4(2) . .
C26 C21 C22 117.2(2) . .
C26 C21 C1 123.9(2) . .
C22 C21 C1 118.9(2) . .
C23 C22 C21 121.6(2) . .
C22 C23 C24 120.4(3) . .
C25 C24 C23 119.1(2) . .
C24 C25 C26 121.0(3) . .
C21 C26 C25 120.8(3) . .
C28 C27 C31 121.3(7) . 2_656
C28 C27 C27 124.2(7) . 2_656
C31 C27 C27 114.3(8) 2_656 2_656
C27 C28 C29 120.2(6) . .
C30 C29 C28 115.4(8) . .
C29 C30 C31 129.3(11) . .
C27 C31 C30 116.3(9) 2_656 .

loop_
_geom_bond_atom_site_label_1
_geom_bond_atom_site_label_2
_geom_bond_distance
_geom_bond_site_symmetry_2
C1 C15 1.544(3) .
C1 C21 1.551(3) .
C1 C9 1.551(3) .
C1 C2 1.558(3) .
C2 C7 1.388(3) .
C2 C3 1.396(3) .
C3 C4 1.373(3) .
C4 C5 1.389(3) .
C5 C6 1.379(3) .
C5 C8 1.481(3) .
C6 C7 1.386(3) .
C8 O1 1.265(3) .
C8 O2 1.269(3) .
C9 C10 1.381(3) .
C9 C14 1.401(3) .
C10 C11 1.386(4) .
C11 C12 1.373(4) .
C12 C13 1.371(4) .
C13 C14 1.372(3) .
C15 C16 1.377(3) .
C15 C20 1.397(3) .
C16 C17 1.395(3) .
C17 C18 1.372(4) .
C18 C19 1.371(4) .
C19 C20 1.382(3) .
C21 C26 1.386(3) .
C21 C22 1.397(3) .
C22 C23 1.376(3) .
C23 C24 1.377(4) .
C24 C25 1.367(4) .
C25 C26 1.392(4) .
C27 C28 1.339(7) .
C27 C31 1.351(11) 2_656
C27 C27 1.442(11) 2_656
C28 C29 1.353(9) .
C29 C30 1.275(11) .
C30 C31 1.415(10) .
C31 C27 1.351(11) 2_656
